data_7042487
loop_
_publ_author_name
'Mallick, Suman'
'Cheng, Tao'
'Chen, Lu'
'Meng, Miao'
'Zhang, Yu Yu'
'Liu, Chun Y.'

_publ_section_title
;
 A study of asymmetrical mixed-valent Mo2-Mo2 complexes in the class III
 regime.
;
_journal_issue 17
_journal_name_full 'Dalton transactions (Cambridge, England : 2003)'
_journal_page_first 5711
_journal_page_last 5723
_journal_paper_doi 10.1039/c6dt04915j
_journal_volume 46
_journal_year 2017
_chemical_formula_moiety '[Mo2(C15H15N2O2)3]2(O2CCS2)4(CH2CL2)'
_chemical_formula_sum 'C96 H98 Cl8 Mo4 N12 O14 S2'
_chemical_formula_weight 2375.34
_space_group_crystal_system triclinic
_space_group_IT_number 2
_space_group_name_Hall '-P 1'
_space_group_name_H-M_alt 'P -1'
_symmetry_space_group_name_Hall '-P 1'
_symmetry_space_group_name_H-M 'P -1'
_atom_sites_solution_hydrogens geom
_atom_sites_solution_primary direct
_atom_sites_solution_secondary difmap
_audit_creation_method SHELXL-2014/7
_audit_update_record
;
2017-02-16 deposited with the CCDC.
2017-03-14 downloaded from the CCDC.
;
_cell_angle_alpha 72.209(4)
_cell_angle_beta 83.612(4)
_cell_angle_gamma 71.215(4)
_cell_formula_units_Z 1
_cell_length_a 12.4057(6)
_cell_length_b 14.4700(6)
_cell_length_c 15.4898(7)
_cell_measurement_reflns_used 7995
_cell_measurement_temperature 173(2)
_cell_measurement_theta_max 61.7060
_cell_measurement_theta_min 3.7780
_cell_volume 2506.3(2)
_computing_molecular_graphics XP
_computing_publication_material XCIF
_computing_structure_refinement 'SHELXL-2014/7 (Sheldrick, 2014)'
_diffrn_ambient_temperature 173(2)
_diffrn_detector_area_resol_mean 16.0288
_diffrn_measured_fraction_theta_full 0.989
_diffrn_measured_fraction_theta_max 0.989
_diffrn_measurement_device_type 'Xcalibur, Sapphire3, Gemini ultra'
_diffrn_measurement_method '\w scans'
_diffrn_radiation_type CuK\a
_diffrn_radiation_wavelength 1.54178
_diffrn_reflns_av_R_equivalents 0.0503
_diffrn_reflns_av_unetI/netI 0.0528
_diffrn_reflns_Laue_measured_fraction_full 0.989
_diffrn_reflns_Laue_measured_fraction_max 0.989
_diffrn_reflns_limit_h_max 13
_diffrn_reflns_limit_h_min -14
_diffrn_reflns_limit_k_max 16
_diffrn_reflns_limit_k_min -16
_diffrn_reflns_limit_l_max 17
_diffrn_reflns_limit_l_min -17
_diffrn_reflns_number 18024
_diffrn_reflns_point_group_measured_fraction_full 0.989
_diffrn_reflns_point_group_measured_fraction_max 0.989
_diffrn_reflns_theta_full 62.698
_diffrn_reflns_theta_max 62.698
_diffrn_reflns_theta_min 3.367
_diffrn_source 'fine-focus sealed tube'
_exptl_absorpt_coefficient_mu 6.914
_exptl_absorpt_correction_T_max 1.00000
_exptl_absorpt_correction_T_min 0.29634
_exptl_absorpt_correction_type multi-scan
_exptl_absorpt_process_details
;
CrysAlisPro, Agilent Technologies,
Version 1.171.37.31 (release 14-01-2014 CrysAlis171 .NET)
(compiled Jan 14 2014,18:38:05)
Empirical absorption correction using spherical harmonics,
 implemented in SCALE3 ABSPACK scaling algorithm.
;
_exptl_crystal_colour green
_exptl_crystal_density_diffrn 1.574
_exptl_crystal_density_method 'not measured'
_exptl_crystal_description platelike
_exptl_crystal_F_000 1206
_exptl_crystal_size_max 0.4
_exptl_crystal_size_mid 0.3
_exptl_crystal_size_min 0.03
_refine_diff_density_max 1.962
_refine_diff_density_min -1.752
_refine_diff_density_rms 0.123
_refine_ls_extinction_method none
_refine_ls_goodness_of_fit_ref 1.054
_refine_ls_hydrogen_treatment constr
_refine_ls_matrix_type full
_refine_ls_number_parameters 661
_refine_ls_number_reflns 7717
_refine_ls_number_restraints 33
_refine_ls_restrained_S_all 1.056
_refine_ls_R_factor_all 0.0578
_refine_ls_R_factor_gt 0.0520
_refine_ls_shift/su_max 0.000
_refine_ls_shift/su_mean 0.000
_refine_ls_structure_factor_coef Fsqd
_refine_ls_weighting_details 'w=1/[\s^2^(Fo^2^)+(0.1008P)^2^+1.0137P] where P=(Fo^2^+2Fc^2^)/3'
_refine_ls_weighting_scheme calc
_refine_ls_wR_factor_gt 0.1380
_refine_ls_wR_factor_ref 0.1458
_reflns_Friedel_coverage 0.000
_reflns_number_gt 6761
_reflns_number_total 7717
_reflns_threshold_expression 'I > 2\s(I)'
_cod_data_source_file c6dt04915j2.cif
_cod_data_source_block OOSS
_cod_depositor_comments 'Adding full bibliography for 7042486--7042487.cif.'
_cod_database_code 7042487
_shelx_shelxl_version_number 2014/7
_shelx_space_group_comment
;
The symmetry employed for this shelxl refinement is uniquely defined
by the following loop, which should always be used as a source of
symmetry information in preference to the above space-group names.
They are only intended as comments.
;

loop_
_space_group_symop_operation_xyz
'x, y, z'
'-x, -y, -z'

loop_
_atom_site_label
_atom_site_type_symbol
_atom_site_fract_x
_atom_site_fract_y
_atom_site_fract_z
_atom_site_U_iso_or_equiv
_atom_site_adp_type
_atom_site_occupancy
_atom_site_site_symmetry_order
_atom_site_calc_flag
_atom_site_refinement_flags_posn
_atom_site_refinement_flags_adp
_atom_site_refinement_flags_occupancy
_atom_site_disorder_assembly
_atom_site_disorder_group
Mo1 Mo 0.39567(12) 0.56299(10) 0.71857(10) 0.0189(5) Uiso 0.5 1 d . . P A 1
Mo2 Mo 0.34960(12) 0.43294(11) 0.72475(10) 0.0187(5) Uiso 0.5 1 d . . P A 1
S1 S 0.48590(19) 0.59368(19) 0.57004(17) 0.0251(5) Uiso 0.5 1 d . . P A 1
S2 S 0.43434(18) 0.40211(18) 0.58269(15) 0.0240(5) Uiso 0.5 1 d . . P A 1
C4 C 0.4866(7) 0.4985(6) 0.5274(5) 0.0204(19) Uiso 0.5 1 d . . P A 1
Mo3 Mo 0.39072(12) 0.55943(11) 0.73106(10) 0.0200(5) Uiso 0.5 1 d . . P A 2
Mo4 Mo 0.34408(13) 0.43100(11) 0.73629(10) 0.0211(6) Uiso 0.5 1 d . . P A 2
O7 O 0.4643(5) 0.5698(5) 0.5970(5) 0.0201(14) Uiso 0.5 1 d . . P A 2
O8 O 0.4170(5) 0.4301(5) 0.6039(4) 0.0238(14) Uiso 0.5 1 d . . P A 2
C4A C 0.4612(7) 0.5010(6) 0.5642(6) 0.0174(16) Uiso 0.5 1 d . . P A 2
N1 N 0.5599(3) 0.4695(3) 0.7789(2) 0.0233(7) Uani 1 1 d . . . . .
N5 N 0.2367(3) 0.6640(3) 0.6589(2) 0.0263(8) Uani 1 1 d . . . . .
N3 N 0.3240(3) 0.5632(3) 0.8570(2) 0.0239(7) Uani 1 1 d . . . . .
N2 N 0.5051(3) 0.3300(3) 0.7870(2) 0.0245(8) Uani 1 1 d . . . . .
N4 N 0.2695(3) 0.4239(3) 0.8630(2) 0.0251(8) Uani 1 1 d . . . . .
N6 N 0.1885(3) 0.5213(3) 0.6636(2) 0.0241(7) Uani 1 1 d . . . . .
C2 C 0.2761(4) 0.4929(3) 0.9001(3) 0.0239(9) Uani 1 1 d . . . . .
H2A H 0.2462 0.4916 0.9581 0.029 Uiso 1 1 calc R U . . .
C3 C 0.1664(4) 0.6216(3) 0.6386(3) 0.0270(9) Uani 1 1 d . . . . .
H3A H 0.1007 0.6628 0.6064 0.032 Uiso 1 1 calc R U . . .
C1 C 0.5843(4) 0.3689(3) 0.7943(3) 0.0252(9) Uani 1 1 d . . . . .
H1A H 0.6577 0.3265 0.8102 0.030 Uiso 1 1 calc R U . . .
C11 C 0.6456(4) 0.5093(3) 0.7908(3) 0.0250(9) Uani 1 1 d . . . . .
O2 O 0.5979(3) -0.0674(3) 0.7666(3) 0.0469(9) Uani 1 1 d . . . . .
O1 O 0.8914(3) 0.6467(2) 0.8020(2) 0.0346(7) Uani 1 1 d . . . . .
C61 C 0.1093(4) 0.4805(3) 0.6411(3) 0.0243(9) Uani 1 1 d . . . . .
C51 C 0.2168(4) 0.7708(3) 0.6172(3) 0.0298(10) Uani 1 1 d . . . . .
C62 C -0.0070(4) 0.5227(4) 0.6477(3) 0.0286(9) Uani 1 1 d . . . . .
H62A H -0.0351 0.5804 0.6680 0.034 Uiso 1 1 calc R U . . .
O4 O 0.0604(3) 0.1386(3) 1.0740(3) 0.0503(9) Uani 1 1 d . . . . .
O6 O -0.1092(3) 0.3498(3) 0.5702(2) 0.0385(8) Uani 1 1 d . . . . .
O3 O 0.3458(3) 0.8523(3) 1.0187(3) 0.0511(9) Uani 1 1 d . . . . .
C63 C -0.0838(4) 0.4822(4) 0.6251(3) 0.0328(10) Uani 1 1 d . . . . .
H63A H -0.1619 0.5121 0.6302 0.039 Uiso 1 1 calc R U . . .
C16 C 0.7357(4) 0.4566(3) 0.8507(3) 0.0288(9) Uani 1 1 d . . . . .
H16A H 0.7401 0.3913 0.8875 0.035 Uiso 1 1 calc R U . . .
C31 C 0.3249(4) 0.6373(3) 0.9001(3) 0.0247(9) Uani 1 1 d . . . . .
C15 C 0.8194(4) 0.4996(3) 0.8567(3) 0.0291(9) Uani 1 1 d . . . . .
H15A H 0.8798 0.4625 0.8962 0.035 Uiso 1 1 calc R U . . .
O5 O 0.1631(4) 1.0843(3) 0.5121(3) 0.0662(12) Uani 1 1 d . . . . .
C64 C -0.0410(4) 0.3958(4) 0.5947(3) 0.0304(10) Uani 1 1 d . . . . .
C41 C 0.2228(3) 0.3473(3) 0.9173(3) 0.0262(9) Uani 1 1 d . . . . .
C22 C 0.6211(4) 0.1847(4) 0.7319(3) 0.0337(10) Uani 1 1 d . . . . .
H22A H 0.6659 0.2238 0.6975 0.040 Uiso 1 1 calc R U . . .
C21 C 0.5344(4) 0.2259(3) 0.7868(3) 0.0275(9) Uani 1 1 d . . . . .
C56 C 0.1713(4) 0.8212(4) 0.5321(3) 0.0359(10) Uani 1 1 d . . . . .
H56A H 0.1531 0.7846 0.4990 0.043 Uiso 1 1 calc R U . . .
C32 C 0.4265(4) 0.6335(3) 0.9334(3) 0.0297(9) Uani 1 1 d . . . . .
H32A H 0.4929 0.5823 0.9282 0.036 Uiso 1 1 calc R U . . .
C67 C -0.2297(4) 0.3946(4) 0.5772(4) 0.0398(11) Uani 1 1 d . . . . .
H67A H -0.2683 0.3562 0.5585 0.060 Uiso 1 1 calc R U . . .
H67B H -0.2503 0.3940 0.6389 0.060 Uiso 1 1 calc R U . . .
H67C H -0.2513 0.4635 0.5389 0.060 Uiso 1 1 calc R U . . .
C33 C 0.4293(4) 0.7051(4) 0.9741(3) 0.0334(10) Uani 1 1 d . . . . .
H33A H 0.4972 0.7008 0.9973 0.040 Uiso 1 1 calc R U . . .
C24 C 0.5741(4) 0.0278(3) 0.7778(3) 0.0333(10) Uani 1 1 d . . . . .
C44 C 0.1200(4) 0.2044(3) 1.0251(3) 0.0355(11) Uani 1 1 d . . . . .
C14 C 0.8122(3) 0.5982(3) 0.8033(3) 0.0291(9) Uani 1 1 d . . . . .
C23 C 0.6417(4) 0.0870(4) 0.7279(3) 0.0370(11) Uani 1 1 d . . . . .
H23A H 0.7009 0.0602 0.6916 0.044 Uiso 1 1 calc R U . . .
C42 C 0.2522(4) 0.2978(3) 1.0073(3) 0.0318(10) Uani 1 1 d . . . . .
H42A H 0.3069 0.3132 1.0322 0.038 Uiso 1 1 calc R U . . .
C36 C 0.2274(4) 0.7137(4) 0.9097(3) 0.0337(10) Uani 1 1 d . . . . .
H36A H 0.1588 0.7157 0.8892 0.040 Uiso 1 1 calc R U . . .
C13 C 0.7216(4) 0.6524(3) 0.7458(3) 0.0320(10) Uani 1 1 d . . . . .
H13A H 0.7156 0.7188 0.7112 0.038 Uiso 1 1 calc R U . . .
C12 C 0.6398(4) 0.6094(3) 0.7391(3) 0.0296(9) Uani 1 1 d . . . . .
H12A H 0.5796 0.6472 0.6997 0.036 Uiso 1 1 calc R U . . .
C66 C 0.1496(4) 0.3936(4) 0.6108(3) 0.0343(10) Uani 1 1 d . . . . .
H66A H 0.2276 0.3630 0.6065 0.041 Uiso 1 1 calc R U . . .
C34 C 0.3311(4) 0.7840(4) 0.9806(3) 0.0324(10) Uani 1 1 d . . . . .
C43 C 0.2027(4) 0.2266(4) 1.0611(3) 0.0342(10) Uani 1 1 d . . . . .
H43A H 0.2248 0.1936 1.1210 0.041 Uiso 1 1 calc R U . . .
C46 C 0.1430(4) 0.3195(4) 0.8808(3) 0.0350(10) Uani 1 1 d . . . . .
H46A H 0.1240 0.3492 0.8200 0.042 Uiso 1 1 calc R U . . .
C35 C 0.2290(4) 0.7876(4) 0.9491(3) 0.0382(11) Uani 1 1 d . . . . .
H35A H 0.1624 0.8389 0.9543 0.046 Uiso 1 1 calc R U . . .
C25 C 0.4884(4) 0.0678(4) 0.8332(4) 0.0384(11) Uani 1 1 d . . . . .
H25A H 0.4435 0.0288 0.8676 0.046 Uiso 1 1 calc R U . . .
C65 C 0.0753(4) 0.3527(4) 0.5874(3) 0.0364(11) Uani 1 1 d . . . . .
H65A H 0.1035 0.2955 0.5665 0.044 Uiso 1 1 calc R U . . .
C26 C 0.4693(4) 0.1665(3) 0.8374(3) 0.0319(10) Uani 1 1 d . . . . .
H26A H 0.4116 0.1928 0.8750 0.038 Uiso 1 1 calc R U . . .
C55 C 0.1519(4) 0.9262(4) 0.4942(4) 0.0421(12) Uani 1 1 d . . . . .
H55A H 0.1197 0.9589 0.4372 0.050 Uiso 1 1 calc R U . . .
C45 C 0.0928(4) 0.2488(4) 0.9342(4) 0.0387(11) Uani 1 1 d . . . . .
H45A H 0.0406 0.2308 0.9092 0.046 Uiso 1 1 calc R U . . .
C52 C 0.2476(5) 0.8268(4) 0.6633(4) 0.0503(14) Uani 1 1 d . . . . .
H52A H 0.2792 0.7945 0.7206 0.060 Uiso 1 1 calc R U . . .
C54 C 0.1809(5) 0.9805(4) 0.5421(4) 0.0458(12) Uani 1 1 d . . . . .
C53 C 0.2320(6) 0.9306(5) 0.6252(5) 0.0623(17) Uani 1 1 d . . . . .
H53A H 0.2561 0.9663 0.6559 0.075 Uiso 1 1 calc R U . . .
C27 C 0.5244(5) -0.1249(4) 0.8130(5) 0.0544(15) Uani 1 1 d . . . . .
H27A H 0.5483 -0.1897 0.8007 0.082 Uiso 1 1 calc R U . . .
H27B H 0.5275 -0.1352 0.8771 0.082 Uiso 1 1 calc R U . . .
H27C H 0.4479 -0.0886 0.7927 0.082 Uiso 1 1 calc R U . . .
C17 C 0.9893(4) 0.5916(4) 0.8560(4) 0.0479(13) Uani 1 1 d . . . . .
H17A H 1.0373 0.6340 0.8489 0.072 Uiso 1 1 calc R U . . .
H17B H 0.9667 0.5712 0.9185 0.072 Uiso 1 1 calc R U . . .
H17C H 1.0304 0.5322 0.8371 0.072 Uiso 1 1 calc R U . . .
C47 C 0.0719(5) 0.1074(5) 1.1702(4) 0.0608(16) Uani 1 1 d . . . . .
H47A H 0.0275 0.0621 1.1975 0.091 Uiso 1 1 calc R U . . .
H47B H 0.1505 0.0728 1.1854 0.091 Uiso 1 1 calc R U . . .
H47C H 0.0454 0.1661 1.1923 0.091 Uiso 1 1 calc R U . . .
C37 C 0.2505(6) 0.9331(5) 1.0301(5) 0.0694(19) Uani 1 1 d . . . . .
H37A H 0.2737 0.9747 1.0576 0.104 Uiso 1 1 calc R U . . .
H37B H 0.2178 0.9736 0.9721 0.104 Uiso 1 1 calc R U . . .
H37C H 0.1949 0.9060 1.0684 0.104 Uiso 1 1 calc R U . . .
C57 C 0.1383(6) 1.1345(4) 0.4187(5) 0.0647(18) Uani 1 1 d . . . . .
H57A H 0.1278 1.2060 0.4067 0.097 Uiso 1 1 calc R U . . .
H57B H 0.2003 1.1063 0.3821 0.097 Uiso 1 1 calc R U . . .
H57C H 0.0699 1.1252 0.4042 0.097 Uiso 1 1 calc R U . . .
Cl1 Cl 0.6274(13) 0.8373(14) 0.4130(9) 0.129(6) Uani 0.4 1 d D . P B 1
C1S C 0.5037(15) 0.871(3) 0.4801(13) 0.078(12) Uani 0.4 1 d D . P B 1
H1SA H 0.4540 0.9375 0.4487 0.094 Uiso 0.4 1 calc R U P B 1
H1SB H 0.4625 0.8218 0.4902 0.094 Uiso 0.4 1 calc R U P B 1
Cl2 Cl 0.5418(5) 0.8735(7) 0.5814(5) 0.0534(17) Uani 0.4 1 d D . P B 1
Cl3 Cl 0.6247(5) 0.8466(5) 0.3982(4) 0.0703(17) Uani 0.6 1 d D . P C 2
C2S C 0.5121(11) 0.842(2) 0.4789(10) 0.072(8) Uani 0.6 1 d D . P C 2
H2SA H 0.4429 0.8939 0.4524 0.087 Uiso 0.6 1 calc R U P C 2
H2SB H 0.4998 0.7765 0.4934 0.087 Uiso 0.6 1 calc R U P C 2
Cl4 Cl 0.5376(9) 0.8623(8) 0.5757(6) 0.130(4) Uani 0.6 1 d D . P C 2
Cl5 Cl 0.1772(8) 0.1121(7) 0.7657(6) 0.075(2) Uiso 0.25 1 d D . P D 1
C3S C 0.0486(13) 0.121(6) 0.719(3) 0.11(2) Uiso 0.25 1 d D . P D 1
H3SA H 0.0435 0.1648 0.6566 0.134 Uiso 0.25 1 calc R U P D 1
H3SB H 0.0512 0.0541 0.7169 0.134 Uiso 0.25 1 calc R U P D 1
Cl6 Cl -0.0698(11) 0.1682(15) 0.7762(10) 0.085(3) Uiso 0.25 1 d D . P D 1
Cl9 Cl 0.1462(6) 0.0505(5) 0.8089(4) 0.1362(19) Uani 0.6 1 d D . P E 2
C5S C 0.0524(11) 0.141(3) 0.7220(14) 0.19(2) Uani 0.6 1 d D . P E 2
H5SA H 0.0677 0.2057 0.7075 0.226 Uiso 0.6 1 calc R U P E 2
H5SB H 0.0678 0.1182 0.6678 0.226 Uiso 0.6 1 calc R U P E 2
Cl10 Cl -0.0856(7) 0.1580(9) 0.7513(10) 0.222(7) Uani 0.6 1 d D . P E 2
Cl7 Cl 0.128(2) 0.109(2) 0.761(2) 0.126(7) Uiso 0.15 1 d D . P F 3
C4S C -0.009(4) 0.110(2) 0.809(7) 0.16(3) Uiso 0.15 1 d D . P F 3
H4SA H -0.0381 0.0683 0.7852 0.186 Uiso 0.15 1 calc R U P F 3
H4SB H -0.0022 0.0801 0.8743 0.186 Uiso 0.15 1 calc R U P F 3
Cl8 Cl -0.1011(15) 0.2293(18) 0.7865(15) 0.113(5) Uiso 0.15 1 d D . P F 3

loop_
_atom_site_aniso_label
_atom_site_aniso_U_11
_atom_site_aniso_U_22
_atom_site_aniso_U_33
_atom_site_aniso_U_23
_atom_site_aniso_U_13
_atom_site_aniso_U_12
N1 0.0220(18) 0.0211(18) 0.0270(17) -0.0075(14) -0.0008(14) -0.0058(14)
N5 0.0258(18) 0.0234(18) 0.0303(18) -0.0105(15) 0.0007(15) -0.0060(15)
N3 0.0224(17) 0.0265(19) 0.0243(17) -0.0086(14) -0.0024(13) -0.0077(14)
N2 0.0239(18) 0.0234(18) 0.0263(17) -0.0097(14) 0.0008(14) -0.0051(15)
N4 0.0225(17) 0.0269(19) 0.0272(17) -0.0099(15) 0.0001(14) -0.0074(14)
N6 0.0204(17) 0.0248(19) 0.0267(17) -0.0084(14) 0.0005(14) -0.0057(14)
C2 0.020(2) 0.026(2) 0.025(2) -0.0090(17) -0.0001(16) -0.0050(17)
C3 0.022(2) 0.030(2) 0.027(2) -0.0098(18) -0.0001(17) -0.0040(18)
C1 0.019(2) 0.025(2) 0.029(2) -0.0074(17) -0.0014(16) -0.0034(17)
C11 0.022(2) 0.024(2) 0.029(2) -0.0118(17) 0.0006(17) -0.0040(17)
O2 0.053(2) 0.0273(18) 0.062(2) -0.0200(17) 0.0085(18) -0.0113(16)
O1 0.0278(15) 0.0360(18) 0.0530(19) -0.0246(15) 0.0024(14) -0.0167(13)
C61 0.025(2) 0.025(2) 0.0203(19) -0.0047(16) -0.0063(16) -0.0038(17)
C51 0.025(2) 0.023(2) 0.038(2) -0.0096(19) 0.0004(18) -0.0037(17)
C62 0.024(2) 0.032(2) 0.032(2) -0.0116(19) 0.0004(17) -0.0091(18)
O4 0.045(2) 0.044(2) 0.059(2) -0.0006(17) 0.0032(17) -0.0239(17)
O6 0.0306(16) 0.0442(19) 0.0513(19) -0.0219(16) -0.0044(14) -0.0165(14)
O3 0.058(2) 0.045(2) 0.067(2) -0.0369(19) -0.0024(18) -0.0169(18)
C63 0.019(2) 0.037(3) 0.040(2) -0.014(2) 0.0017(18) -0.0050(18)
C16 0.032(2) 0.026(2) 0.028(2) -0.0079(17) 0.0011(17) -0.0087(18)
C31 0.028(2) 0.021(2) 0.025(2) -0.0067(16) 0.0011(17) -0.0079(17)
C15 0.025(2) 0.031(2) 0.035(2) -0.0143(19) -0.0032(17) -0.0073(18)
O5 0.090(3) 0.0250(19) 0.078(3) -0.0027(19) -0.013(2) -0.017(2)
C64 0.030(2) 0.037(2) 0.027(2) -0.0085(19) -0.0037(18) -0.0147(19)
C41 0.023(2) 0.023(2) 0.032(2) -0.0120(17) 0.0039(17) -0.0036(17)
C22 0.033(2) 0.028(2) 0.039(2) -0.0092(19) 0.0071(19) -0.0102(19)
C21 0.030(2) 0.024(2) 0.030(2) -0.0102(18) -0.0046(18) -0.0067(18)
C56 0.042(3) 0.029(2) 0.038(2) -0.010(2) -0.002(2) -0.012(2)
C32 0.028(2) 0.028(2) 0.034(2) -0.0129(18) 0.0015(18) -0.0079(18)
C67 0.028(2) 0.052(3) 0.050(3) -0.020(2) -0.001(2) -0.020(2)
C33 0.029(2) 0.040(3) 0.038(2) -0.015(2) -0.0012(19) -0.016(2)
C24 0.039(3) 0.019(2) 0.043(2) -0.0121(19) -0.003(2) -0.0077(19)
C44 0.028(2) 0.022(2) 0.053(3) -0.008(2) 0.006(2) -0.0081(18)
C14 0.020(2) 0.030(2) 0.043(2) -0.019(2) 0.0020(18) -0.0080(18)
C23 0.036(2) 0.030(2) 0.043(3) -0.016(2) 0.006(2) -0.004(2)
C42 0.028(2) 0.032(2) 0.039(2) -0.013(2) 0.0011(18) -0.0103(19)
C36 0.031(2) 0.032(2) 0.042(2) -0.016(2) -0.0119(19) -0.0067(19)
C13 0.033(2) 0.018(2) 0.043(3) -0.0082(18) 0.001(2) -0.0075(18)
C12 0.024(2) 0.024(2) 0.039(2) -0.0079(18) -0.0062(18) -0.0044(17)
C66 0.025(2) 0.038(3) 0.044(3) -0.019(2) -0.0004(19) -0.0089(19)
C34 0.042(3) 0.031(2) 0.032(2) -0.0149(19) 0.0031(19) -0.016(2)
C43 0.031(2) 0.031(2) 0.035(2) -0.0085(19) 0.0010(19) -0.0046(19)
C46 0.038(3) 0.035(3) 0.033(2) -0.0088(19) -0.0029(19) -0.014(2)
C35 0.036(2) 0.031(2) 0.046(3) -0.017(2) -0.006(2) -0.001(2)
C25 0.040(3) 0.030(2) 0.048(3) -0.012(2) 0.008(2) -0.016(2)
C65 0.032(2) 0.036(3) 0.048(3) -0.025(2) 0.001(2) -0.006(2)
C26 0.033(2) 0.028(2) 0.036(2) -0.0137(19) 0.0059(19) -0.0084(19)
C55 0.043(3) 0.030(3) 0.046(3) -0.001(2) -0.007(2) -0.008(2)
C45 0.037(3) 0.033(3) 0.052(3) -0.012(2) -0.004(2) -0.017(2)
C52 0.071(4) 0.032(3) 0.049(3) -0.004(2) -0.016(3) -0.019(3)
C54 0.049(3) 0.027(3) 0.058(3) -0.008(2) -0.001(2) -0.011(2)
C53 0.095(5) 0.035(3) 0.068(4) -0.015(3) -0.022(4) -0.027(3)
C27 0.065(4) 0.027(3) 0.077(4) -0.022(3) 0.013(3) -0.020(3)
C17 0.031(3) 0.045(3) 0.076(4) -0.026(3) -0.014(2) -0.009(2)
C47 0.058(3) 0.053(4) 0.059(4) 0.002(3) 0.010(3) -0.021(3)
C37 0.080(4) 0.052(4) 0.090(5) -0.050(4) -0.008(4) -0.008(3)
C57 0.059(4) 0.033(3) 0.082(4) 0.005(3) 0.005(3) -0.009(3)
Cl1 0.119(10) 0.136(12) 0.138(9) -0.075(8) 0.055(7) -0.032(8)
C1S 0.10(2) 0.04(2) 0.088(19) 0.003(10) -0.019(13) -0.024(14)
Cl2 0.046(2) 0.052(4) 0.047(3) -0.010(3) -0.013(2) 0.005(2)
Cl3 0.069(3) 0.051(2) 0.090(3) -0.0243(19) -0.029(3) -0.003(2)
C2S 0.049(8) 0.049(16) 0.125(16) -0.042(11) -0.040(8) 0.006(6)
Cl4 0.209(8) 0.075(4) 0.090(5) 0.003(3) -0.048(4) -0.034(4)
Cl9 0.193(6) 0.104(4) 0.108(3) -0.030(3) -0.007(3) -0.040(4)
C5S 0.119(18) 0.14(3) 0.16(3) 0.09(2) -0.003(14) 0.017(14)
Cl10 0.147(6) 0.119(6) 0.299(15) 0.081(9) -0.011(7) -0.037(5)

loop_
_atom_type_symbol
_atom_type_description
_atom_type_scat_dispersion_real
_atom_type_scat_dispersion_imag
_atom_type_scat_source
C C 0.0181 0.0091 'International Tables Vol C Tables 4.2.6.8 and 6.1.1.4'
H H 0.0000 0.0000 'International Tables Vol C Tables 4.2.6.8 and 6.1.1.4'
N N 0.0311 0.0180 'International Tables Vol C Tables 4.2.6.8 and 6.1.1.4'
O O 0.0492 0.0322 'International Tables Vol C Tables 4.2.6.8 and 6.1.1.4'
S S 0.3331 0.5567 'International Tables Vol C Tables 4.2.6.8 and 6.1.1.4'
Mo Mo -0.0483 2.7339 'International Tables Vol C Tables 4.2.6.8 and 6.1.1.4'
Cl Cl 0.3639 0.7018 'International Tables Vol C Tables 4.2.6.8 and 6.1.1.4'

loop_
_geom_angle_atom_site_label_1
_geom_angle_atom_site_label_2
_geom_angle_atom_site_label_3
_geom_angle
_geom_angle_site_symmetry_1
_geom_angle_site_symmetry_3
Mo2 Mo1 N5 92.21(12) . .
Mo2 Mo1 N1 91.61(11) . .
N5 Mo1 N1 176.18(15) . .
Mo2 Mo1 N3 91.60(11) . .
N5 Mo1 N3 90.80(14) . .
N1 Mo1 N3 88.99(13) . .
Mo2 Mo1 S1 100.85(9) . .
N5 Mo1 S1 89.45(12) . .
N1 Mo1 S1 89.93(11) . .
N3 Mo1 S1 167.52(13) . .
Mo1 Mo2 N2 93.30(12) . .
Mo1 Mo2 N6 93.07(11) . .
N2 Mo2 N6 173.63(16) . .
Mo1 Mo2 N4 93.21(11) . .
N2 Mo2 N4 89.05(14) . .
N6 Mo2 N4 90.38(14) . .
Mo1 Mo2 S2 99.82(9) . .
N2 Mo2 S2 86.70(11) . .
N6 Mo2 S2 92.42(11) . .
N4 Mo2 S2 166.50(13) . .
C4 S1 C4 20.2(5) . 2_666
C4 S1 Mo1 107.2(3) . .
C4 S1 Mo1 127.4(2) 2_666 .
C4 S1 S2 61.9(3) . 2_666
C4 S1 S2 41.7(2) 2_666 2_666
Mo1 S1 S2 169.05(13) . 2_666
C4 S2 C4 20.1(5) . 2_666
C4 S2 Mo2 107.7(3) . .
C4 S2 Mo2 127.6(2) 2_666 .
C4 S2 S1 62.2(3) . 2_666
C4 S2 S1 42.2(2) 2_666 2_666
Mo2 S2 S1 169.01(13) . 2_666
C4 C4 S2 118.3(12) 2_666 .
C4 C4 S1 117.5(12) 2_666 .
S2 C4 S1 124.2(5) . .
C4 C4 S2 41.6(9) 2_666 2_666
S2 C4 S2 159.9(5) . 2_666
S1 C4 S2 75.9(3) . 2_666
C4 C4 S1 42.3(9) 2_666 2_666
S2 C4 S1 76.0(3) . 2_666
S1 C4 S1 159.8(5) . 2_666
S2 C4 S1 83.9(3) 2_666 2_666
N3 Mo3 Mo4 92.92(12) . .
N3 Mo3 O7 174.2(2) . .
Mo4 Mo3 O7 92.85(19) . .
N3 Mo3 N1 94.63(14) . .
Mo4 Mo3 N1 92.93(11) . .
O7 Mo3 N1 85.66(18) . .
N3 Mo3 N5 94.92(14) . .
Mo4 Mo3 N5 92.62(12) . .
O7 Mo3 N5 84.23(18) . .
N1 Mo3 N5 168.69(15) . .
N4 Mo4 Mo3 92.75(12) . .
N4 Mo4 N2 94.34(15) . .
Mo3 Mo4 N2 92.39(12) . .
N4 Mo4 O8 175.9(2) . .
Mo3 Mo4 O8 91.3(2) . .
N2 Mo4 O8 86.02(19) . .
N4 Mo4 N6 94.77(14) . .
Mo3 Mo4 N6 92.97(11) . .
N2 Mo4 N6 169.19(15) . .
O8 Mo4 N6 84.48(19) . .
C4A O7 Mo3 114.8(6) . .
C4A O8 Mo4 116.2(6) . .
O7 C4A O8 124.8(9) . .
C1 N1 C11 119.1(4) . .
C1 N1 Mo3 115.8(3) . .
C11 N1 Mo3 125.0(3) . .
C1 N1 Mo1 116.4(3) . .
C11 N1 Mo1 123.9(3) . .
C3 N5 C51 117.4(4) . .
C3 N5 Mo1 116.8(3) . .
C51 N5 Mo1 123.4(3) . .
C3 N5 Mo3 116.2(3) . .
C51 N5 Mo3 125.3(3) . .
C2 N3 C31 118.4(4) . .
C2 N3 Mo3 117.0(3) . .
C31 N3 Mo3 124.6(3) . .
C2 N3 Mo1 118.1(3) . .
C31 N3 Mo1 123.5(3) . .
C1 N2 C21 120.5(4) . .
C1 N2 Mo4 118.4(3) . .
C21 N2 Mo4 118.6(3) . .
C1 N2 Mo2 117.4(3) . .
C21 N2 Mo2 117.8(3) . .
C2 N4 C41 117.1(4) . .
C2 N4 Mo4 115.8(3) . .
C41 N4 Mo4 126.7(3) . .
C2 N4 Mo2 115.6(3) . .
C41 N4 Mo2 127.0(3) . .
C3 N6 C61 118.3(4) . .
C3 N6 Mo2 116.6(3) . .
C61 N6 Mo2 124.8(3) . .
C3 N6 Mo4 117.2(3) . .
C61 N6 Mo4 124.5(3) . .
N3 C2 N4 121.5(4) . .
N6 C3 N5 120.9(4) . .
N2 C1 N1 120.2(4) . .
C16 C11 C12 117.2(4) . .
C16 C11 N1 124.6(4) . .
C12 C11 N1 118.1(4) . .
C24 O2 C27 116.1(4) . .
C14 O1 C17 117.9(4) . .
C62 C61 C66 117.8(4) . .
C62 C61 N6 122.9(4) . .
C66 C61 N6 119.3(4) . .
C56 C51 C52 117.7(4) . .
C56 C51 N5 123.5(4) . .
C52 C51 N5 118.7(4) . .
C61 C62 C63 122.4(4) . .
C44 O4 C47 116.1(5) . .
C64 O6 C67 116.9(4) . .
C34 O3 C37 118.8(4) . .
C62 C63 C64 118.4(4) . .
C11 C16 C15 121.5(4) . .
C36 C31 C32 118.5(4) . .
C36 C31 N3 121.8(4) . .
C32 C31 N3 119.7(4) . .
C14 C15 C16 119.7(4) . .
C54 O5 C57 117.8(5) . .
O6 C64 C65 116.8(4) . .
O6 C64 C63 123.2(4) . .
C65 C64 C63 119.9(4) . .
C42 C41 C46 117.6(4) . .
C42 C41 N4 122.2(4) . .
C46 C41 N4 120.2(4) . .
C23 C22 C21 120.8(4) . .
C26 C21 C22 118.6(4) . .
C26 C21 N2 119.2(4) . .
C22 C21 N2 122.1(4) . .
C51 C56 C55 121.7(5) . .
C33 C32 C31 120.5(4) . .
C32 C33 C34 120.6(4) . .
O2 C24 C25 124.6(5) . .
O2 C24 C23 116.3(4) . .
C25 C24 C23 119.1(4) . .
C43 C44 O4 124.3(5) . .
C43 C44 C45 119.9(4) . .
O4 C44 C45 115.7(4) . .
O1 C14 C13 116.1(4) . .
O1 C14 C15 124.6(4) . .
C13 C14 C15 119.3(4) . .
C22 C23 C24 120.4(4) . .
C43 C42 C41 122.0(4) . .
C31 C36 C35 121.8(4) . .
C12 C13 C14 120.8(4) . .
C13 C12 C11 121.3(4) . .
C65 C66 C61 120.8(4) . .
O3 C34 C35 125.6(4) . .
O3 C34 C33 115.0(4) . .
C35 C34 C33 119.4(4) . .
C42 C43 C44 119.4(4) . .
C45 C46 C41 120.7(4) . .
C34 C35 C36 119.1(4) . .
C24 C25 C26 119.9(5) . .
C66 C65 C64 120.7(4) . .
C21 C26 C25 121.2(4) . .
C54 C55 C56 119.4(5) . .
C46 C45 C44 120.2(5) . .
C51 C52 C53 121.0(5) . .
C55 C54 C53 119.7(5) . .
C55 C54 O5 124.2(5) . .
C53 C54 O5 116.1(5) . .
C54 C53 C52 120.2(6) . .
Cl2 C1S Cl1 109.6(8) . .
Cl4 C2S Cl3 113.1(8) . .
Cl6 C3S Cl5 113.8(11) . .
Cl10 C5S Cl9 113.0(9) . .
Cl8 C4S Cl7 112.0(12) . .

loop_
_geom_bond_atom_site_label_1
_geom_bond_atom_site_label_2
_geom_bond_distance
_geom_bond_site_symmetry_2
Mo1 Mo2 2.1089(17) .
Mo1 N5 2.146(4) .
Mo1 N1 2.175(4) .
Mo1 N3 2.228(4) .
Mo1 S1 2.422(3) .
Mo2 N2 2.134(4) .
Mo2 N6 2.136(4) .
Mo2 N4 2.243(4) .
Mo2 S2 2.435(3) .
S1 C4 1.697(8) .
S1 C4 2.235(8) 2_666
S1 S2 2.451(4) 2_666
S2 C4 1.682(8) .
S2 C4 2.230(8) 2_666
S2 S1 2.451(4) 2_666
C4 C4 0.870(16) 2_666
C4 S2 2.230(8) 2_666
C4 S1 2.235(8) 2_666
Mo3 N3 2.041(4) .
Mo3 Mo4 2.0940(18) .
Mo3 O7 2.155(7) .
Mo3 N1 2.155(4) .
Mo3 N5 2.184(4) .
Mo4 N4 2.062(4) .
Mo4 N2 2.124(4) .
Mo4 O8 2.150(7) .
Mo4 N6 2.159(4) .
O7 C4A 1.260(11) .
O8 C4A 1.277(11) .
N1 C1 1.336(6) .
N1 C11 1.414(6) .
N5 C3 1.326(6) .
N5 C51 1.430(6) .
N3 C2 1.310(6) .
N3 C31 1.431(6) .
N2 C1 1.310(6) .
N2 C21 1.433(6) .
N4 C2 1.323(6) .
N4 C41 1.416(6) .
N6 C3 1.324(6) .
N6 C61 1.418(6) .
C11 C16 1.393(6) .
C11 C12 1.407(7) .
O2 C24 1.375(6) .
O2 C27 1.420(7) .
O1 C14 1.374(5) .
O1 C17 1.416(6) .
C61 C62 1.380(6) .
C61 C66 1.399(7) .
C51 C56 1.379(7) .
C51 C52 1.389(8) .
C62 C63 1.390(7) .
O4 C44 1.384(6) .
O4 C47 1.427(8) .
O6 C64 1.375(6) .
O6 C67 1.431(6) .
O3 C34 1.362(6) .
O3 C37 1.410(7) .
C63 C64 1.395(7) .
C16 C15 1.395(7) .
C31 C36 1.380(6) .
C31 C32 1.393(6) .
C15 C14 1.394(7) .
O5 C54 1.379(7) .
O5 C57 1.424(8) .
C64 C65 1.382(7) .
C41 C42 1.388(6) .
C41 C46 1.407(7) .
C22 C23 1.374(7) .
C22 C21 1.388(7) .
C21 C26 1.378(7) .
C56 C55 1.400(7) .
C32 C33 1.377(7) .
C33 C34 1.395(7) .
C24 C25 1.380(7) .
C24 C23 1.396(7) .
C44 C43 1.383(7) .
C44 C45 1.386(7) .
C14 C13 1.379(7) .
C42 C43 1.379(7) .
C36 C35 1.391(7) .
C13 C12 1.378(7) .
C66 C65 1.373(7) .
C34 C35 1.387(7) .
C46 C45 1.378(7) .
C25 C26 1.391(7) .
C55 C54 1.377(8) .
C52 C53 1.391(8) .
C54 C53 1.378(9) .
Cl1 C1S 1.775(11) .
C1S Cl2 1.702(11) .
Cl3 C2S 1.772(11) .
C2S Cl4 1.691(11) .
Cl5 C3S 1.778(12) .
C3S Cl6 1.688(12) .
Cl9 C5S 1.779(12) .
C5S Cl10 1.680(11) .
Cl7 C4S 1.776(13) .
C4S Cl8 1.693(12) .
